data_7226293
loop_
_publ_author_name
'Nemec, Vinko'
'Cin\<ci\'c, Dominik'

_publ_section_title
;
 Uncommon halogen bond motifs in cocrystals of aromatic amines and
 1,4-diiodotetrafluorobenzene
;
_journal_issue 39
_journal_name_full CrystEngComm
_journal_page_first 7425
_journal_paper_doi 10.1039/C6CE01703G
_journal_volume 18
_journal_year 2016
_chemical_formula_moiety '2(C13 H11 N O), C6 F4 I2'
_chemical_formula_sum 'C32 H22 F4 I2 N2 O2'
_chemical_formula_weight 796.31
_space_group_crystal_system monoclinic
_space_group_IT_number 14
_space_group_name_Hall '-P 2yn'
_space_group_name_H-M_alt 'P 1 21/n 1'
_symmetry_space_group_name_Hall '-P 2yn'
_symmetry_space_group_name_H-M 'P 1 21/n 1'
_atom_sites_solution_hydrogens mixed
_audit_creation_method SHELXL-2014/7
_audit_update_record
;
2016-07-18 deposited with the CCDC.
2016-08-17 downloaded from the CCDC.
;
_cell_angle_alpha 90
_cell_angle_beta 94.781(7)
_cell_angle_gamma 90
_cell_formula_units_Z 2
_cell_length_a 8.4300(7)
_cell_length_b 5.6597(4)
_cell_length_c 31.140(2)
_cell_measurement_reflns_used 3213
_cell_measurement_temperature 295
_cell_measurement_theta_max 27.0
_cell_measurement_theta_min 3.8
_cell_volume 1480.56(19)
_computing_structure_refinement 'SHELXL-2014/7 (Sheldrick, 2014)'
_diffrn_ambient_temperature 295
_diffrn_measured_fraction_theta_full 0.997
_diffrn_measured_fraction_theta_max 0.997
_diffrn_measurement_device_type
;
Oxford Diffraction Xcalibur CCD
diffractometer
;
_diffrn_measurement_method 'omega scan'
_diffrn_radiation_type MoK\a
_diffrn_radiation_wavelength 0.71073
_diffrn_reflns_av_R_equivalents 0.0432
_diffrn_reflns_av_unetI/netI 0.0536
_diffrn_reflns_Laue_measured_fraction_full 0.997
_diffrn_reflns_Laue_measured_fraction_max 0.997
_diffrn_reflns_limit_h_max 10
_diffrn_reflns_limit_h_min -10
_diffrn_reflns_limit_k_max 7
_diffrn_reflns_limit_k_min -7
_diffrn_reflns_limit_l_max 39
_diffrn_reflns_limit_l_min -39
_diffrn_reflns_number 14877
_diffrn_reflns_point_group_measured_fraction_full 0.997
_diffrn_reflns_point_group_measured_fraction_max 0.997
_diffrn_reflns_theta_full 25.242
_diffrn_reflns_theta_max 26.999
_diffrn_reflns_theta_min 3.832
_diffrn_source 'fine-focus sealed tube'
_exptl_absorpt_coefficient_mu 2.182
_exptl_absorpt_correction_T_max 0.83
_exptl_absorpt_correction_T_min 0.32
_exptl_absorpt_correction_type analytical
_exptl_absorpt_process_details 'N.W. Alcock (1970). Cryst. Computing, p271'
_exptl_crystal_colour 'light yellow'
_exptl_crystal_density_diffrn 1.786
_exptl_crystal_description 'thin plate'
_exptl_crystal_F_000 772
_exptl_crystal_size_max 0.736
_exptl_crystal_size_mid 0.291
_exptl_crystal_size_min 0.095
_refine_diff_density_max 0.621
_refine_diff_density_min -0.428
_refine_diff_density_rms 0.119
_refine_ls_extinction_method none
_refine_ls_goodness_of_fit_ref 0.898
_refine_ls_hydrogen_treatment mixed
_refine_ls_matrix_type full
_refine_ls_number_parameters 196
_refine_ls_number_reflns 3213
_refine_ls_number_restraints 3
_refine_ls_restrained_S_all 0.898
_refine_ls_R_factor_all 0.0693
_refine_ls_R_factor_gt 0.0333
_refine_ls_shift/su_max 0.001
_refine_ls_shift/su_mean 0.000
_refine_ls_structure_factor_coef Fsqd
_refine_ls_weighting_details 'w=1/[\s^2^(Fo^2^)+(0.0505P)^2^] where P=(Fo^2^+2Fc^2^)/3'
_refine_ls_weighting_scheme calc
_refine_ls_wR_factor_gt 0.0905
_refine_ls_wR_factor_ref 0.0956
_reflns_Friedel_coverage 0.000
_reflns_number_gt 1831
_reflns_number_total 3213
_reflns_threshold_expression 'I > 2\s(I)'
_cod_data_source_file c6ce01703g2.cif
_cod_data_source_block 4ab2_tfib
_cod_depositor_comments 'Adding full bibliography for 7226290--7226295.cif.'
_cod_original_cell_volume 1480.5(2)
_cod_database_code 7226293
_shelx_shelxl_version_number 2014/7
_shelx_space_group_comment
;
The symmetry employed for this shelxl refinement is uniquely defined
by the following loop, which should always be used as a source of
symmetry information in preference to the above space-group names.
They are only intended as comments.
;

loop_
_space_group_symop_operation_xyz
'x, y, z'
'-x+1/2, y+1/2, -z+1/2'
'-x, -y, -z'
'x-1/2, -y-1/2, z-1/2'

loop_
_atom_site_label
_atom_site_type_symbol
_atom_site_fract_x
_atom_site_fract_y
_atom_site_fract_z
_atom_site_U_iso_or_equiv
_atom_site_adp_type
_atom_site_occupancy
_atom_site_site_symmetry_order
_atom_site_calc_flag
_atom_site_refinement_flags_posn
_atom_site_refinement_flags_adp
I1 I 1.03305(4) 0.16170(6) 0.40793(2) 0.07056(17) Uani 1 1 d . .
F1 F 0.8391(3) 0.6300(5) 0.42515(9) 0.0722(8) Uani 1 1 d . .
F2 F 1.1884(4) 0.1131(5) 0.50425(10) 0.0782(8) Uani 1 1 d . .
O1 O 0.5383(4) 0.8269(7) 0.31389(12) 0.0832(11) Uani 1 1 d . .
N1 N -0.1961(5) 1.0714(9) 0.27884(16) 0.0739(12) Uani 1 1 d D .
C4 C -0.0466(5) 1.0019(8) 0.29299(14) 0.0526(11) Uani 1 1 d . .
C2 C 0.1279(5) 0.7265(8) 0.33165(14) 0.0527(11) Uani 1 1 d . .
H2 H 0.1411 0.5912 0.3485 0.063 Uiso 1 1 calc R U
C1 C 0.2626(5) 0.8475(8) 0.32059(14) 0.0498(11) Uani 1 1 d . .
C3 C -0.0228(5) 0.7995(8) 0.31859(14) 0.0537(12) Uani 1 1 d . .
H3 H -0.1099 0.7146 0.3267 0.064 Uiso 1 1 calc R U
C6 C 0.2383(5) 1.0462(9) 0.29511(14) 0.0544(11) Uani 1 1 d . .
H6 H 0.3257 1.1289 0.2866 0.065 Uiso 1 1 calc R U
C7 C 0.4248(6) 0.7617(9) 0.33335(16) 0.0596(13) Uani 1 1 d . .
C5 C 0.0889(6) 1.1235(8) 0.28212(14) 0.0568(12) Uani 1 1 d . .
H5 H 0.0767 1.2604 0.2656 0.068 Uiso 1 1 calc R U
C15 C 0.9197(5) 0.5612(8) 0.46186(15) 0.0525(11) Uani 1 1 d . .
C14 C 1.0139(5) 0.3652(8) 0.46281(15) 0.0508(11) Uani 1 1 d . .
C13 C 0.3947(6) 0.6346(9) 0.40995(17) 0.0612(12) Uani 1 1 d . .
H13 H 0.3337 0.7688 0.4136 0.073 Uiso 1 1 calc R U
C16 C 1.0929(5) 0.3050(8) 0.50143(17) 0.0569(12) Uani 1 1 d . .
C8 C 0.4521(5) 0.5896(8) 0.36977(18) 0.0605(13) Uani 1 1 d . .
C9 C 0.5435(6) 0.3928(11) 0.3650(2) 0.0842(18) Uani 1 1 d . .
H9 H 0.5858 0.3633 0.3389 0.101 Uiso 1 1 calc R U
C11 C 0.5155(9) 0.2864(14) 0.4380(3) 0.111(3) Uani 1 1 d . .
H11 H 0.5366 0.1833 0.4610 0.133 Uiso 1 1 calc R U
C10 C 0.5728(8) 0.2378(12) 0.3991(4) 0.108(3) Uani 1 1 d . .
H10 H 0.6314 0.1010 0.3956 0.130 Uiso 1 1 calc R U
C12 C 0.4267(7) 0.4866(13) 0.4432(2) 0.0898(19) Uani 1 1 d . .
H12 H 0.3889 0.5194 0.4698 0.108 Uiso 1 1 calc R U
H1N H -0.273(5) 0.999(10) 0.291(2) 0.135 Uiso 1 1 d D U
H2N H -0.217(7) 1.200(8) 0.264(2) 0.135 Uiso 1 1 d D U

loop_
_atom_site_aniso_label
_atom_site_aniso_U_11
_atom_site_aniso_U_22
_atom_site_aniso_U_33
_atom_site_aniso_U_23
_atom_site_aniso_U_13
_atom_site_aniso_U_12
I1 0.0893(3) 0.0664(2) 0.0586(2) -0.01519(18) 0.02178(17) -0.01659(19)
F1 0.089(2) 0.0653(17) 0.0590(19) 0.0044(14) -0.0111(15) -0.0119(14)
F2 0.085(2) 0.0650(18) 0.084(2) -0.0016(15) 0.0069(17) 0.0127(15)
O1 0.057(2) 0.121(3) 0.074(3) -0.009(2) 0.0184(19) -0.013(2)
N1 0.065(3) 0.086(3) 0.070(3) 0.019(3) 0.005(2) 0.008(2)
C4 0.056(3) 0.064(3) 0.038(3) 0.000(2) 0.006(2) 0.001(2)
C2 0.057(3) 0.055(3) 0.045(3) 0.004(2) 0.002(2) -0.004(2)
C1 0.051(3) 0.058(3) 0.041(3) -0.009(2) 0.006(2) -0.009(2)
C3 0.053(3) 0.063(3) 0.046(3) 0.004(2) 0.009(2) -0.009(2)
C6 0.056(3) 0.068(3) 0.041(3) -0.002(2) 0.013(2) -0.015(2)
C7 0.055(3) 0.073(3) 0.052(3) -0.023(3) 0.006(3) -0.012(2)
C5 0.076(3) 0.055(3) 0.041(3) 0.006(2) 0.009(2) -0.009(2)
C15 0.058(3) 0.056(3) 0.043(3) 0.001(2) 0.002(2) -0.017(2)
C14 0.059(3) 0.047(3) 0.048(3) -0.008(2) 0.014(2) -0.011(2)
C13 0.055(3) 0.069(3) 0.057(3) 0.006(3) -0.009(2) -0.003(2)
C16 0.058(3) 0.047(3) 0.067(4) 0.001(2) 0.014(3) -0.003(2)
C8 0.044(3) 0.060(3) 0.075(4) -0.012(3) -0.009(2) -0.006(2)
C9 0.062(4) 0.077(4) 0.109(5) -0.029(4) -0.013(3) 0.003(3)
C11 0.081(5) 0.087(5) 0.153(9) 0.031(5) -0.053(5) -0.026(4)
C10 0.067(4) 0.060(4) 0.188(9) -0.016(6) -0.047(5) 0.003(3)
C12 0.062(4) 0.112(5) 0.091(5) 0.023(4) -0.022(3) -0.017(4)

loop_
_atom_type_symbol
_atom_type_description
_atom_type_scat_dispersion_real
_atom_type_scat_dispersion_imag
_atom_type_scat_source
C C 0.0033 0.0016 'International Tables Vol C Tables 4.2.6.8 and 6.1.1.4'
H H 0.0000 0.0000 'International Tables Vol C Tables 4.2.6.8 and 6.1.1.4'
N N 0.0061 0.0033 'International Tables Vol C Tables 4.2.6.8 and 6.1.1.4'
O O 0.0106 0.0060 'International Tables Vol C Tables 4.2.6.8 and 6.1.1.4'
I I -0.4742 1.8119 'International Tables Vol C Tables 4.2.6.8 and 6.1.1.4'
F F 0.0171 0.0103 'International Tables Vol C Tables 4.2.6.8 and 6.1.1.4'

loop_
_geom_angle_atom_site_label_1
_geom_angle_atom_site_label_2
_geom_angle_atom_site_label_3
_geom_angle
_geom_angle_site_symmetry_3
C4 N1 H1N 115(4) .
C4 N1 H2N 124(4) .
H1N N1 H2N 120(5) .
N1 C4 C5 122.2(4) .
N1 C4 C3 120.4(4) .
C5 C4 C3 117.3(4) .
C3 C2 C1 122.3(4) .
C3 C2 H2 118.8 .
C1 C2 H2 118.8 .
C6 C1 C2 117.2(4) .
C6 C1 C7 120.9(4) .
C2 C1 C7 121.9(4) .
C2 C3 C4 120.2(4) .
C2 C3 H3 119.9 .
C4 C3 H3 119.9 .
C5 C6 C1 121.4(4) .
C5 C6 H6 119.3 .
C1 C6 H6 119.3 .
O1 C7 C1 120.7(5) .
O1 C7 C8 119.4(5) .
C1 C7 C8 120.0(4) .
C6 C5 C4 121.5(4) .
C6 C5 H5 119.2 .
C4 C5 H5 119.2 .
F1 C15 C14 120.6(4) .
F1 C15 C16 118.6(4) 3_766
C14 C15 C16 120.8(4) 3_766
C15 C14 C16 117.5(4) .
C15 C14 I1 121.2(4) .
C16 C14 I1 121.3(3) .
C12 C13 C8 120.9(5) .
C12 C13 H13 119.6 .
C8 C13 H13 119.6 .
F2 C16 C14 120.1(4) .
F2 C16 C15 118.2(5) 3_766
C14 C16 C15 121.7(4) 3_766
C9 C8 C13 118.9(6) .
C9 C8 C7 120.0(5) .
C13 C8 C7 121.0(4) .
C8 C9 C10 120.0(7) .
C8 C9 H9 120.0 .
C10 C9 H9 120.0 .
C10 C11 C12 120.5(7) .
C10 C11 H11 119.8 .
C12 C11 H11 119.8 .
C11 C10 C9 119.8(7) .
C11 C10 H10 120.1 .
C9 C10 H10 120.1 .
C13 C12 C11 119.9(7) .
C13 C12 H12 120.0 .
C11 C12 H12 120.0 .

loop_
_geom_bond_atom_site_label_1
_geom_bond_atom_site_label_2
_geom_bond_distance
_geom_bond_site_symmetry_2
I1 C14 2.078(4) .
F1 C15 1.338(5) .
F2 C16 1.350(5) .
O1 C7 1.231(5) .
N1 C4 1.358(6) .
N1 H1N 0.883(19) .
N1 H2N 0.868(19) .
C4 C5 1.399(6) .
C4 C3 1.401(6) .
C2 C3 1.365(6) .
C2 C1 1.394(6) .
C2 H2 0.9300 .
C1 C6 1.381(6) .
C1 C7 1.474(7) .
C3 H3 0.9300 .
C6 C5 1.362(6) .
C6 H6 0.9300 .
C7 C8 1.498(7) .
C5 H5 0.9300 .
C15 C14 1.363(6) .
C15 C16 1.383(7) 3_766
C14 C16 1.368(7) .
C13 C12 1.342(7) .
C13 C8 1.402(7) .
C13 H13 0.9300 .
C16 C15 1.383(7) 3_766
C8 C9 1.369(7) .
C9 C10 1.383(11) .
C9 H9 0.9300 .
C11 C10 1.368(11) .
C11 C12 1.375(10) .
C11 H11 0.9300 .
C10 H10 0.9300 .
C12 H12 0.9300 .
